data_7203340
loop_
_publ_author_name
'Nakano, Kazunori'
'Sada, Kazuki'
'Aburaya, Kazuaki'
'Nakagawa, Kenji'
'Yoswathananont, Nungruethai'
'Tohnai, Norimitsu'
'Miyata, Mikiji'

_publ_section_title
;
 Guest-induced inversion of an asymmetric host layer in inclusion
 crystals of cholic acid
;
_journal_issue 6
_journal_name_full CrystEngComm
_journal_page_first 461
_journal_paper_doi 10.1039/b602862d
_journal_volume 8
_journal_year 2006
_chemical_formula_sum 'C56 H89 Cl O10'
_chemical_formula_weight 957.77
_space_group_IT_number 4
_symmetry_cell_setting monoclinic
_symmetry_Int_Tables_number 4
_symmetry_space_group_name_Hall 'P 2yb'
_symmetry_space_group_name_H-M 'P 1 21 1'
_audit_creation_date 'Wed Apr 26 04:34:11 2006'
_audit_creation_method 'by teXsan'
_cell_angle_alpha 90
_cell_angle_beta 90.605(1)
_cell_angle_gamma 90
_cell_formula_units_Z 2
_cell_length_a 7.4650(1)
_cell_length_b 25.3714(5)
_cell_length_c 13.7625(3)
_cell_measurement_reflns_used 10358
_cell_measurement_temperature 93.2
_cell_measurement_theta_max 68.2
_cell_measurement_theta_min 3.2
_cell_volume 2606.44(8)
_computing_cell_refinement PROCESS-AUTO
_computing_data_collection PROCESS-AUTO
_computing_data_reduction 'teXsan Ver. 1.10'
_computing_publication_material 'teXsan Ver. 1.10'
_computing_structure_refinement 'teXsan Ver. 1.10'
_computing_structure_solution SIR92
_diffrn_measured_fraction_theta_full 0.9591
_diffrn_measured_fraction_theta_max 0.9591
_diffrn_measurement_device_type 'Rigaku RAXIS-RAPID Imaging Plate'
_diffrn_measurement_method \w
_diffrn_radiation_type 'Cu K\a'
_diffrn_radiation_wavelength 1.5419
_diffrn_reflns_av_R_equivalents 0.080
_diffrn_reflns_limit_h_max 8
_diffrn_reflns_limit_h_min 0
_diffrn_reflns_limit_k_max 30
_diffrn_reflns_limit_k_min 0
_diffrn_reflns_limit_l_max 15
_diffrn_reflns_limit_l_min -15
_diffrn_reflns_number 15750
_diffrn_reflns_theta_full 68.21
_diffrn_reflns_theta_max 68.21
_exptl_absorpt_coefficient_mu 1.104
_exptl_absorpt_correction_type none
_exptl_crystal_colour colorless
_exptl_crystal_density_diffrn 1.220
_exptl_crystal_density_method 'not measured'
_exptl_crystal_description platelet
_exptl_crystal_size_max 0.400
_exptl_crystal_size_mid 0.200
_exptl_crystal_size_min 0.200
_refine_diff_density_max 0.89
_refine_diff_density_min -0.74
_refine_ls_extinction_method none
_refine_ls_goodness_of_fit_ref 2.539
_refine_ls_hydrogen_treatment noref
_refine_ls_number_parameters 604
_refine_ls_number_reflns 4667
_refine_ls_R_factor_gt 0.0994
_refine_ls_shift/su_max 0.0003
_refine_ls_structure_factor_coef Fsqd
_refine_ls_weighting_details 'w = 1/[\s^2^(Fo^2^) + (0.05000(Max(Fo^2^,0) + 2Fc^2^)/3)^2^]'
_refine_ls_weighting_scheme calc
_refine_ls_wR_factor_ref 0.2495
_reflns_number_gt 3749
_reflns_number_total 4667
_reflns_threshold_expression F^2^>2.0\s(F^2^)
_cod_data_source_file b602862d.txt
_cod_data_source_block aburaya89
_cod_original_formula_sum 'C56 H89 Cl O10 '
_cod_database_code 7203340

loop_
_symmetry_equiv_pos_as_xyz
x,y,z
-x,1/2+y,-z

loop_
_atom_site_label
_atom_site_type_symbol
_atom_site_fract_x
_atom_site_fract_y
_atom_site_fract_z
_atom_site_U_iso_or_equiv
_atom_site_adp_type
_atom_site_occupancy
_atom_site_calc_flag
_atom_site_refinement_flags
_atom_site_disorder_assembly
_atom_site_disorder_group
Cl(1) Cl 1.5036(4) 0.0818(3) 2.2007(2) 0.091(1) Uani 1.00 d . . .
O(1) O 0.9330(6) -0.1149(3) 1.9991(3) 0.029(1) Uani 1.00 d . . .
O(2) O 1.3456(5) -0.0260(3) 1.7687(3) 0.018(1) Uani 1.00 d . . .
O(3) O 0.8906(6) -0.0706(3) 1.5665(3) 0.024(1) Uani 1.00 d . . .
O(4) O 1.2273(6) -0.1290(3) 1.1133(3) 0.029(1) Uani 1.00 d . . .
O(5) O 1.4744(6) -0.1122(3) 1.2001(3) 0.029(1) Uani 1.00 d . . .
O(6) O 1.3959(6) 0.3764(3) 1.5001(3) 0.030(1) Uani 1.00 d . . .
O(7) O 1.7870(6) 0.2817(3) 1.7325(3) 0.022(1) Uani 1.00 d . . .
O(8) O 1.3448(5) 0.3325(3) 1.9312(3) 0.017(1) Uani 1.00 d . . .
O(9) O 1.6905(6) 0.3846(3) 2.3863(3) 0.034(1) Uani 1.00 d . . .
O(10) O 1.9390(6) 0.3724(3) 2.2997(3) 0.029(1) Uani 1.00 d . . .
C(1) C 0.7355(8) 0.0039(4) 1.8773(4) 0.022(2) Uani 1.00 d . . .
C(2) C 0.7574(8) -0.0549(4) 1.9034(4) 0.019(2) Uani 1.00 d . . .
C(3) C 0.9090(8) -0.0594(4) 1.9754(4) 0.020(1) Uani 1.00 d . . .
C(4) C 1.0846(8) -0.0358(4) 1.9359(4) 0.019(1) Uani 1.00 d . . .
C(5) C 1.0613(8) 0.0216(3) 1.9062(4) 0.017(1) Uani 1.00 d . . .
C(6) C 1.2349(8) 0.0462(4) 1.8642(4) 0.022(2) Uani 1.00 d . . .
C(7) C 1.2804(8) 0.0283(4) 1.7632(4) 0.018(1) Uani 1.00 d . . .
C(8) C 1.1224(8) 0.0333(3) 1.6931(4) 0.017(1) Uani 1.00 d . . .
C(9) C 0.9536(8) 0.0068(3) 1.7335(4) 0.014(1) Uani 1.00 d . . .
C(10) C 0.9026(8) 0.0304(4) 1.8335(4) 0.018(1) Uani 1.00 d . . .
C(11) C 0.7996(8) 0.0072(3) 1.6574(4) 0.018(1) Uani 1.00 d . . .
C(12) C 0.8528(8) -0.0144(4) 1.5577(4) 0.016(1) Uani 1.00 d . . .
C(13) C 1.0151(8) 0.0147(4) 1.5174(4) 0.017(1) Uani 1.00 d . . .
C(14) C 1.1670(8) 0.0107(3) 1.5932(4) 0.017(1) Uani 1.00 d . . .
C(15) C 1.3341(9) 0.0306(4) 1.5396(4) 0.024(2) Uani 1.00 d . . .
C(16) C 1.3015(9) 0.0130(4) 1.4336(5) 0.030(2) Uani 1.00 d . . .
C(17) C 1.1099(8) -0.0103(4) 1.4277(4) 0.018(1) Uani 1.00 d . . .
C(18) C 0.9584(8) 0.0714(4) 1.4935(5) 0.023(2) Uani 1.00 d . . .
C(19) C 0.8557(9) 0.0892(4) 1.8274(4) 0.026(2) Uani 1.00 d . . .
C(20) C 1.0287(8) -0.0052(4) 1.3270(4) 0.022(1) Uani 1.00 d . . .
C(21) C 0.8359(9) -0.0261(4) 1.3151(4) 0.028(2) Uani 1.00 d . . .
C(22) C 1.1513(9) -0.0296(4) 1.2495(4) 0.021(2) Uani 1.00 d . . .
C(23) C 1.1974(9) -0.0878(4) 1.2687(5) 0.027(2) Uani 1.00 d . . .
C(24) C 1.2973(9) -0.1113(4) 1.1861(5) 0.024(1) Uani 1.00 d . . .
C(25) C 1.1754(8) 0.2608(4) 1.6201(4) 0.020(2) Uani 1.00 d . . .
C(26) C 1.2124(8) 0.3191(4) 1.5928(5) 0.025(2) Uani 1.00 d . . .
C(27) C 1.3622(9) 0.3218(4) 1.5231(5) 0.026(2) Uani 1.00 d . . .
C(28) C 1.5325(8) 0.2955(4) 1.5630(4) 0.022(2) Uani 1.00 d . . .
C(29) C 1.4951(8) 0.2377(4) 1.5940(4) 0.017(1) Uani 1.00 d . . .
C(30) C 1.6699(8) 0.2120(3) 1.6343(4) 0.018(1) Uani 1.00 d . . .
C(31) C 1.7168(8) 0.2283(4) 1.7379(4) 0.019(1) Uani 1.00 d . . .
C(32) C 1.5621(9) 0.2255(4) 1.8066(4) 0.020(1) Uani 1.00 d . . .
C(33) C 1.3933(8) 0.2529(4) 1.7646(4) 0.019(1) Uani 1.00 d . . .
C(34) C 1.3385(8) 0.2318(4) 1.6638(4) 0.018(1) Uani 1.00 d . . .
C(35) C 1.2385(8) 0.2550(4) 1.8398(5) 0.023(2) Uani 1.00 d . . .
C(36) C 1.2953(8) 0.2766(4) 1.9365(4) 0.020(1) Uani 1.00 d . . .
C(37) C 1.4598(8) 0.2466(4) 1.9794(4) 0.019(1) Uani 1.00 d . . .
C(38) C 1.6064(8) 0.2476(3) 1.9047(4) 0.017(1) Uani 1.00 d . . .
C(39) C 1.7695(8) 0.2242(4) 1.9597(4) 0.024(2) Uani 1.00 d . . .
C(40) C 1.7495(9) 0.2457(4) 2.0654(5) 0.024(2) Uani 1.00 d . . .
C(41) C 1.5587(8) 0.2699(3) 2.0691(4) 0.018(1) Uani 1.00 d . . .
C(42) C 1.3966(9) 0.1894(4) 2.0058(4) 0.024(2) Uani 1.00 d . . .
C(43) C 1.2814(9) 0.1736(4) 1.6692(5) 0.028(2) Uani 1.00 d . . .
C(44) C 1.4750(8) 0.2653(3) 2.1708(4) 0.019(1) Uani 1.00 d . . .
C(45) C 1.2876(9) 0.2905(4) 2.1797(5) 0.029(2) Uani 1.00 d . . .
C(46) C 1.6035(9) 0.2898(4) 2.2514(5) 0.028(2) Uani 1.00 d . . .
C(47) C 1.6637(9) 0.3467(4) 2.2282(4) 0.026(2) Uani 1.00 d . . .
C(48) C 1.7623(10) 0.3693(4) 2.3136(5) 0.027(1) Uani 1.00 d . . .
C(49) C 1.9242(9) 0.1645(4) 2.2916(4) 0.028(2) Uani 1.00 d . . .
C(50) C 1.7539(9) 0.1422(4) 2.2876(5) 0.027(2) Uani 1.00 d . . .
C(51) C 1.715(1) 0.1072(4) 2.2097(4) 0.038(2) Uani 1.00 d . . .
C(52) C 1.8411(10) 0.0963(4) 2.1400(5) 0.034(2) Uani 1.00 d . . .
C(53) C 2.0112(9) 0.1173(4) 2.1440(4) 0.027(2) Uani 1.00 d . . .
C(54) C 2.0500(9) 0.1522(4) 2.2226(4) 0.027(2) Uani 1.00 d . . .
C(55) C 1.9827(5) 0.2047(3) 2.3813(2) -0.0166 Uani 1.00 d . . .
C(56) C 1.611(1) 0.1549(4) 2.3628(5) 0.037(2) Uani 1.00 d . . .
H(1) H 0.6408 0.0056 1.8314 0.0282 Uiso 1.00 calc . . .
H(2) H 0.7061 0.0211 1.9349 0.0282 Uiso 1.00 calc . . .
H(3) H 0.7842 -0.0758 1.8466 0.0231 Uiso 1.00 calc . . .
H(4) H 0.6504 -0.0690 1.9311 0.0231 Uiso 1.00 calc . . .
H(5) H 0.8786 -0.0423 2.0330 0.0237 Uiso 1.00 calc . . .
H(6) H 1.1750 -0.0395 1.9851 0.0238 Uiso 1.00 calc . . .
H(7) H 1.1206 -0.0572 1.8810 0.0238 Uiso 1.00 calc . . .
H(8) H 1.0338 0.0393 1.9633 0.0216 Uiso 1.00 calc . . .
H(9) H 1.2210 0.0820 1.8630 0.0275 Uiso 1.00 calc . . .
H(10) H 1.3323 0.0358 1.9063 0.0275 Uiso 1.00 calc . . .
H(11) H 1.3751 0.0484 1.7399 0.0220 Uiso 1.00 calc . . .
H(12) H 1.0973 0.0681 1.6845 0.0209 Uiso 1.00 calc . . .
H(13) H 0.9828 -0.0305 1.7446 0.0169 Uiso 1.00 calc . . .
H(14) H 0.7593 0.0411 1.6489 0.0216 Uiso 1.00 calc . . .
H(15) H 0.7038 -0.0151 1.6813 0.0216 Uiso 1.00 calc . . .
H(16) H 0.7539 -0.0112 1.5141 0.0194 Uiso 1.00 calc . . .
H(17) H 1.1862 -0.0272 1.6032 0.0209 Uiso 1.00 calc . . .
H(18) H 1.3437 0.0665 1.5444 0.0285 Uiso 1.00 calc . . .
H(19) H 1.4398 0.0135 1.5662 0.0285 Uiso 1.00 calc . . .
H(20) H 1.3122 0.0410 1.3916 0.0359 Uiso 1.00 calc . . .
H(21) H 1.3877 -0.0144 1.4165 0.0359 Uiso 1.00 calc . . .
H(22) H 1.1203 -0.0483 1.4410 0.0228 Uiso 1.00 calc . . .
H(23) H 0.8655 0.0694 1.4456 0.0285 Uiso 1.00 calc . . .
H(24) H 1.0579 0.0890 1.4696 0.0285 Uiso 1.00 calc . . .
H(25) H 0.9153 0.0865 1.5507 0.0285 Uiso 1.00 calc . . .
H(26) H 0.7542 0.0923 1.7862 0.0322 Uiso 1.00 calc . . .
H(27) H 0.9546 0.1067 1.8011 0.0322 Uiso 1.00 calc . . .
H(28) H 0.8308 0.1008 1.8903 0.0322 Uiso 1.00 calc . . .
H(29) H 1.0234 0.0301 1.3126 0.0267 Uiso 1.00 calc . . .
H(30) H 0.8331 -0.0639 1.3299 0.0343 Uiso 1.00 calc . . .
H(31) H 0.7952 -0.0219 1.2503 0.0343 Uiso 1.00 calc . . .
H(32) H 0.7596 -0.0089 1.3585 0.0343 Uiso 1.00 calc . . .
H(33) H 1.0925 -0.0288 1.1879 0.0261 Uiso 1.00 calc . . .
H(34) H 1.2595 -0.0115 1.2479 0.0261 Uiso 1.00 calc . . .
H(35) H 1.0907 -0.1085 1.2775 0.0335 Uiso 1.00 calc . . .
H(36) H 1.2703 -0.0915 1.3257 0.0335 Uiso 1.00 calc . . .
H(37) H 1.0275 -0.1196 2.0472 0.0349 Uiso 1.00 calc . . .
H(38) H 1.3813 -0.0385 1.7051 0.0225 Uiso 1.00 calc . . .
H(39) H 0.7867 -0.0896 1.5913 0.0297 Uiso 1.00 calc . . .
H(40) H 1.5502 -0.1279 1.1503 0.0352 Uiso 1.00 calc . . .
H(41) H 1.1384 0.2412 1.5626 0.0252 Uiso 1.00 calc . . .
H(42) H 1.0806 0.2585 1.6657 0.0252 Uiso 1.00 calc . . .
H(43) H 1.1079 0.3330 1.5645 0.0315 Uiso 1.00 calc . . .
H(44) H 1.2444 0.3369 1.6500 0.0315 Uiso 1.00 calc . . .
H(45) H 1.3268 0.3027 1.4646 0.0320 Uiso 1.00 calc . . .
H(46) H 1.6207 0.2943 1.5140 0.0266 Uiso 1.00 calc . . .
H(47) H 1.5731 0.3135 1.6176 0.0266 Uiso 1.00 calc . . .
H(48) H 1.4630 0.2178 1.5365 0.0208 Uiso 1.00 calc . . .
H(49) H 1.6551 0.1733 1.6327 0.0216 Uiso 1.00 calc . . .
H(50) H 1.7663 0.2202 1.5932 0.0216 Uiso 1.00 calc . . .
H(51) H 1.8089 0.2044 1.7616 0.0229 Uiso 1.00 calc . . .
H(52) H 1.5330 0.1880 1.8152 0.0243 Uiso 1.00 calc . . .
H(53) H 1.4273 0.2872 1.7543 0.0239 Uiso 1.00 calc . . .
H(54) H 1.1945 0.2190 1.8492 0.0279 Uiso 1.00 calc . . .
H(55) H 1.1457 0.2754 1.8144 0.0279 Uiso 1.00 calc . . .
H(56) H 1.1985 0.2716 1.9800 0.0254 Uiso 1.00 calc . . .
H(57) H 1.6330 0.2824 1.8946 0.0204 Uiso 1.00 calc . . .
H(58) H 1.7656 0.1855 1.9588 0.0288 Uiso 1.00 calc . . .
H(59) H 1.8781 0.2346 1.9317 0.0288 Uiso 1.00 calc . . .
H(60) H 1.8374 0.2705 2.0783 0.0290 Uiso 1.00 calc . . .
H(61) H 1.7609 0.2166 2.1110 0.0290 Uiso 1.00 calc . . .
H(62) H 1.5725 0.3053 2.0569 0.0222 Uiso 1.00 calc . . .
H(63) H 1.4954 0.1689 2.0325 0.0297 Uiso 1.00 calc . . .
H(64) H 1.3041 0.1899 2.0522 0.0297 Uiso 1.00 calc . . .
H(65) H 1.3541 0.1707 1.9490 0.0297 Uiso 1.00 calc . . .
H(66) H 1.3774 0.1519 1.6965 0.0345 Uiso 1.00 calc . . .
H(67) H 1.1794 0.1689 1.7091 0.0345 Uiso 1.00 calc . . .
H(68) H 1.2549 0.1596 1.6059 0.0345 Uiso 1.00 calc . . .
H(69) H 1.4634 0.2274 2.1849 0.0228 Uiso 1.00 calc . . .
H(70) H 1.2413 0.2823 2.2427 0.0360 Uiso 1.00 calc . . .
H(71) H 1.2970 0.3263 2.1708 0.0360 Uiso 1.00 calc . . .
H(72) H 1.2097 0.2749 2.1319 0.0360 Uiso 1.00 calc . . .
H(73) H 1.7060 0.2666 2.2579 0.0343 Uiso 1.00 calc . . .
H(74) H 1.5404 0.2887 2.3115 0.0343 Uiso 1.00 calc . . .
H(75) H 1.7415 0.3447 2.1738 0.0315 Uiso 1.00 calc . . .
H(76) H 1.5623 0.3664 2.2136 0.0315 Uiso 1.00 calc . . .
H(77) H 1.4913 0.3769 1.4531 0.0386 Uiso 1.00 calc . . .
H(78) H 1.8241 0.2912 1.7967 0.0275 Uiso 1.00 calc . . .
H(79) H 1.2429 0.3509 1.9075 0.0210 Uiso 1.00 calc . . .
H(80) H 1.9696 0.3936 2.3537 0.0428 Uiso 1.00 calc . . .
H(81) H 1.8097 0.0726 2.0873 0.0404 Uiso 1.00 calc . . .
H(82) H 2.0973 0.1077 2.0960 0.0315 Uiso 1.00 calc . . .
H(83) H 2.1667 0.1656 2.2275 0.0325 Uiso 1.00 calc . . .
H(84) H 2.0179 0.2363 2.3549 -0.0199 Uiso 1.00 calc . . .
H(85) H 1.8846 0.2082 2.4234 -0.0199 Uiso 1.00 calc . . .
H(86) H 2.0808 0.1885 2.4166 -0.0199 Uiso 1.00 calc . . .
H(87) H 1.6529 0.1434 2.4252 0.0448 Uiso 1.00 calc . . .
H(88) H 1.5877 0.1903 2.3618 0.0448 Uiso 1.00 calc . . .
H(89) H 1.5045 0.1348 2.3471 0.0448 Uiso 1.00 calc . . .

loop_
_atom_site_aniso_label
_atom_site_aniso_U_11
_atom_site_aniso_U_22
_atom_site_aniso_U_33
_atom_site_aniso_U_12
_atom_site_aniso_U_13
_atom_site_aniso_U_23
Cl(1) 0.086(2) 0.090(2) 0.097(2) -0.023(2) -0.002(2) 0.024(2)
O(1) 0.029(3) 0.025(2) 0.031(3) -0.006(2) -0.007(2) 0.008(2)
O(2) 0.018(2) 0.021(2) 0.015(2) 0.001(2) -0.003(2) -0.004(2)
O(3) 0.029(3) 0.012(2) 0.030(2) 0.001(2) -0.002(2) 0.003(2)
O(4) 0.036(3) 0.031(3) 0.019(2) 0.006(2) -0.001(2) -0.002(2)
O(5) 0.028(2) 0.021(2) 0.037(3) 0.002(2) -0.002(2) -0.005(2)
O(6) 0.030(3) 0.030(2) 0.031(2) 0.006(2) 0.005(2) 0.016(2)
O(7) 0.025(3) 0.018(2) 0.024(2) -0.003(2) 0.006(2) 0.002(2)
O(8) 0.017(2) 0.015(2) 0.019(2) 0.000(2) -0.004(2) 0.002(2)
O(9) 0.039(3) 0.031(3) 0.031(2) -0.017(2) 0.008(2) -0.009(2)
O(10) 0.033(2) 0.026(2) 0.028(2) 0.001(2) 0.000(2) -0.008(2)
C(1) 0.019(3) 0.029(3) 0.020(3) 0.003(3) 0.005(3) 0.001(3)
C(2) 0.012(3) 0.027(3) 0.016(3) 0.004(3) 0.005(2) 0.003(2)
C(3) 0.014(3) 0.025(2) 0.020(3) -0.001(2) 0.000(2) 0.008(2)
C(4) 0.016(3) 0.022(3) 0.020(3) -0.001(2) 0.003(2) 0.005(2)
C(5) 0.010(3) 0.022(3) 0.019(3) 0.007(2) -0.004(2) -0.002(2)
C(6) 0.019(3) 0.026(3) 0.023(3) -0.004(3) 0.003(3) -0.009(3)
C(7) 0.020(3) 0.018(2) 0.018(3) -0.006(2) -0.002(2) 0.004(2)
C(8) 0.017(3) 0.020(3) 0.014(3) -0.003(2) 0.004(2) 0.002(2)
C(9) 0.012(3) 0.015(3) 0.014(3) 0.000(2) 0.003(2) 0.004(2)
C(10) 0.011(3) 0.024(3) 0.018(3) 0.008(2) -0.007(2) 0.000(2)
C(11) 0.010(3) 0.025(3) 0.018(3) 0.003(3) 0.002(2) -0.009(2)
C(12) 0.020(3) 0.012(2) 0.016(3) 0.002(2) 0.000(2) -0.003(2)
C(13) 0.015(3) 0.014(3) 0.023(3) 0.002(2) -0.001(2) 0.000(2)
C(14) 0.023(3) 0.018(3) 0.009(3) 0.004(2) 0.001(2) -0.002(2)
C(15) 0.025(4) 0.025(3) 0.022(3) -0.004(3) 0.006(3) -0.004(3)
C(16) 0.030(3) 0.031(4) 0.029(3) 0.000(3) -0.002(3) -0.007(3)
C(17) 0.024(3) 0.016(3) 0.015(2) 0.000(2) -0.003(2) 0.000(2)
C(18) 0.019(4) 0.022(3) 0.027(4) 0.004(3) 0.003(3) 0.009(3)
C(19) 0.036(4) 0.023(3) 0.020(3) 0.004(3) -0.009(3) -0.002(3)
C(20) 0.028(3) 0.022(3) 0.015(3) 0.006(3) 0.001(2) -0.001(2)
C(21) 0.031(3) 0.035(4) 0.020(3) -0.004(3) 0.000(3) 0.000(3)
C(22) 0.033(4) 0.024(3) 0.007(3) 0.005(3) -0.002(2) 0.005(2)
C(23) 0.029(4) 0.023(3) 0.029(3) 0.008(3) 0.006(3) 0.003(3)
C(24) 0.031(3) 0.016(3) 0.026(3) -0.003(3) -0.002(2) 0.003(2)
C(25) 0.024(3) 0.021(3) 0.015(3) 0.001(2) -0.004(2) -0.001(2)
C(26) 0.014(3) 0.024(3) 0.039(4) -0.006(3) -0.002(2) 0.008(3)
C(27) 0.016(3) 0.026(3) 0.035(4) 0.004(3) -0.003(2) 0.002(3)
C(28) 0.018(3) 0.026(3) 0.024(3) 0.005(3) 0.007(2) 0.006(3)
C(29) 0.018(3) 0.024(3) 0.010(3) 0.000(2) 0.001(2) -0.004(2)
C(30) 0.018(3) 0.023(3) 0.013(2) 0.006(2) 0.006(2) 0.006(2)
C(31) 0.023(3) 0.012(2) 0.023(3) 0.002(2) -0.003(2) -0.002(2)
C(32) 0.025(3) 0.018(3) 0.018(3) 0.006(3) -0.001(2) 0.001(2)
C(33) 0.017(3) 0.018(3) 0.023(3) 0.000(2) 0.000(2) -0.002(2)
C(34) 0.015(3) 0.019(3) 0.020(3) -0.006(2) 0.001(2) 0.005(2)
C(35) 0.011(3) 0.026(3) 0.033(3) -0.009(3) -0.003(2) -0.002(3)
C(36) 0.015(3) 0.018(2) 0.029(3) -0.002(2) 0.002(2) -0.001(2)
C(37) 0.020(3) 0.013(3) 0.023(3) 0.002(2) 0.001(2) 0.000(2)
C(38) 0.022(3) 0.011(3) 0.018(3) -0.006(2) -0.003(2) 0.000(2)
C(39) 0.021(4) 0.023(3) 0.028(3) 0.006(3) -0.004(3) -0.003(3)
C(40) 0.025(3) 0.019(3) 0.028(3) 0.010(3) -0.007(3) -0.002(2)
C(41) 0.022(3) 0.017(3) 0.017(3) 0.003(2) 0.008(2) -0.004(2)
C(42) 0.034(4) 0.016(3) 0.021(3) -0.012(3) 0.003(3) 0.000(2)
C(43) 0.031(4) 0.020(3) 0.033(4) -0.007(3) 0.018(3) -0.001(3)
C(44) 0.020(3) 0.020(3) 0.018(3) -0.005(2) 0.007(2) 0.004(2)
C(45) 0.020(3) 0.025(3) 0.041(4) -0.002(3) 0.002(3) -0.011(3)
C(46) 0.034(4) 0.022(3) 0.027(3) -0.001(3) -0.011(3) -0.001(3)
C(47) 0.033(4) 0.025(3) 0.021(3) -0.004(3) -0.003(3) 0.004(3)
C(48) 0.035(3) 0.020(3) 0.025(3) -0.002(3) -0.001(2) 0.000(2)
C(49) 0.034(3) 0.025(3) 0.027(3) 0.011(3) 0.001(3) 0.007(3)
C(50) 0.036(3) 0.016(3) 0.029(3) 0.008(2) 0.002(3) 0.006(2)
C(51) 0.066(3) 0.037(4) 0.010(3) 0.011(3) 0.000(3) 0.006(2)
C(52) 0.033(4) 0.028(4) 0.040(4) -0.001(3) 0.000(3) -0.001(3)
C(53) 0.035(4) 0.025(3) 0.020(3) -0.003(3) 0.005(3) 0.000(2)
C(54) 0.036(4) 0.021(3) 0.024(3) -0.007(3) 0.004(3) -0.001(2)
C(55) -0.002(2) -0.019(1) -0.030(1) -0.001(1) -0.007(1) -0.003(1)
C(56) 0.056(5) 0.036(4) 0.020(3) 0.008(4) 0.009(3) 0.008(3)

loop_
_atom_type_symbol
_atom_type_description
_atom_type_scat_dispersion_real
_atom_type_scat_dispersion_imag
_atom_type_scat_source
C C 0.018 0.009
;International Tables for Crystallography
(1992, Vol. C, Tables 4.2.6.8 and 6.1.1.1)
;
H H 0.000 0.000
;International Tables for Crystallography
(1992, Vol. C, Table 6.1.1.2)
;
O O 0.049 0.032
;International Tables for Crystallography
(1992, Vol. C, Tables 4.2.6.8 and 6.1.1.1)
;
Cl Cl 0.364 0.702
;International Tables for Crystallography
(1992, Vol. C, Tables 4.2.6.8 and 6.1.1.1)
;

loop_
_geom_angle_atom_site_label_1
_geom_angle_atom_site_label_2
_geom_angle_atom_site_label_3
_geom_angle
_geom_angle_site_symmetry_1
_geom_angle_site_symmetry_2
_geom_angle_site_symmetry_3
_geom_angle_publ_flag
C(2) C(1) C(10) 115.2(8) . 1_555 1_555 yes
C(1) C(2) C(3) 107.8(8) . 1_555 1_555 yes
O(1) C(3) C(2) 108.2(8) . 1_555 1_555 yes
O(1) C(3) C(4) 110.5(7) . 1_555 1_555 yes
C(2) C(3) C(4) 112.0(7) . 1_555 1_555 yes
C(3) C(4) C(5) 111.7(8) . 1_555 1_555 yes
C(4) C(5) C(6) 112.9(8) . 1_555 1_555 yes
C(4) C(5) C(10) 113.1(8) . 1_555 1_555 yes
C(6) C(5) C(10) 109.6(8) . 1_555 1_555 yes
C(5) C(6) C(7) 114.8(8) . 1_555 1_555 yes
O(2) C(7) C(6) 108.3(7) . 1_555 1_555 yes
O(2) C(7) C(8) 111.5(7) . 1_555 1_555 yes
C(6) C(7) C(8) 112.3(8) . 1_555 1_555 yes
C(7) C(8) C(9) 111.6(7) . 1_555 1_555 yes
C(7) C(8) C(14) 111.4(7) . 1_555 1_555 yes
C(9) C(8) C(14) 110.4(7) . 1_555 1_555 yes
C(8) C(9) C(10) 111.3(7) . 1_555 1_555 yes
C(8) C(9) C(11) 111.0(7) . 1_555 1_555 yes
C(10) C(9) C(11) 114.3(7) . 1_555 1_555 yes
C(1) C(10) C(5) 107.5(7) . 1_555 1_555 yes
C(1) C(10) C(9) 112.7(7) . 1_555 1_555 yes
C(1) C(10) C(19) 105.0(8) . 1_555 1_555 yes
C(5) C(10) C(9) 108.8(7) . 1_555 1_555 yes
C(5) C(10) C(19) 110.1(7) . 1_555 1_555 yes
C(9) C(10) C(19) 112.6(7) . 1_555 1_555 yes
C(9) C(11) C(12) 114.0(7) . 1_555 1_555 yes
O(3) C(12) C(11) 109.1(7) . 1_555 1_555 yes
O(3) C(12) C(13) 110.4(7) . 1_555 1_555 yes
C(11) C(12) C(13) 111.5(7) . 1_555 1_555 yes
C(12) C(13) C(14) 107.8(7) . 1_555 1_555 yes
C(12) C(13) C(17) 117.3(7) . 1_555 1_555 yes
C(12) C(13) C(18) 108.2(8) . 1_555 1_555 yes
C(14) C(13) C(17) 99.9(7) . 1_555 1_555 yes
C(14) C(13) C(18) 114.0(7) . 1_555 1_555 yes
C(17) C(13) C(18) 109.6(8) . 1_555 1_555 yes
C(8) C(14) C(13) 114.8(8) . 1_555 1_555 yes
C(8) C(14) C(15) 119.6(8) . 1_555 1_555 yes
C(13) C(14) C(15) 104.5(7) . 1_555 1_555 yes
C(14) C(15) C(16) 103.7(8) . 1_555 1_555 yes
C(15) C(16) C(17) 107.2(8) . 1_555 1_555 yes
C(13) C(17) C(16) 103.3(8) . 1_555 1_555 yes
C(13) C(17) C(20) 120.6(8) . 1_555 1_555 yes
C(16) C(17) C(20) 112.1(8) . 1_555 1_555 yes
C(17) C(20) C(21) 115.6(8) . 1_555 1_555 yes
C(17) C(20) C(22) 111.3(8) . 1_555 1_555 yes
C(21) C(20) C(22) 110.4(8) . 1_555 1_555 yes
C(20) C(22) C(23) 113.6(7) . 1_555 1_555 yes
C(22) C(23) C(24) 111.4(8) . 1_555 1_555 yes
O(4) C(24) O(5) 122.1(10) . 1_555 1_555 yes
O(4) C(24) C(23) 124(1) . 1_555 1_555 yes
O(5) C(24) C(23) 113.5(9) . 1_555 1_555 yes
C(26) C(25) C(34) 114.2(8) . 1_555 1_555 yes
C(25) C(26) C(27) 109.7(8) . 1_555 1_555 yes
O(6) C(27) C(26) 108.6(8) . 1_555 1_555 yes
O(6) C(27) C(28) 110.5(8) . 1_555 1_555 yes
C(26) C(27) C(28) 112.2(8) . 1_555 1_555 yes
C(27) C(28) C(29) 111.0(8) . 1_555 1_555 yes
C(28) C(29) C(30) 109.9(8) . 1_555 1_555 yes
C(28) C(29) C(34) 114.0(7) . 1_555 1_555 yes
C(30) C(29) C(34) 112.3(7) . 1_555 1_555 yes
C(29) C(30) C(31) 113.9(7) . 1_555 1_555 yes
O(7) C(31) C(30) 106.5(7) . 1_555 1_555 yes
O(7) C(31) C(32) 110.8(7) . 1_555 1_555 yes
C(30) C(31) C(32) 114.0(8) . 1_555 1_555 yes
C(31) C(32) C(33) 111.9(7) . 1_555 1_555 yes
C(31) C(32) C(38) 112.7(8) . 1_555 1_555 yes
C(33) C(32) C(38) 109.9(8) . 1_555 1_555 yes
C(32) C(33) C(34) 112.9(8) . 1_555 1_555 yes
C(32) C(33) C(35) 112.0(8) . 1_555 1_555 yes
C(34) C(33) C(35) 114.7(8) . 1_555 1_555 yes
C(25) C(34) C(29) 108.3(7) . 1_555 1_555 yes
C(25) C(34) C(33) 112.8(8) . 1_555 1_555 yes
C(25) C(34) C(43) 105.1(8) . 1_555 1_555 yes
C(29) C(34) C(33) 109.6(7) . 1_555 1_555 yes
C(29) C(34) C(43) 109.8(7) . 1_555 1_555 yes
C(33) C(34) C(43) 111.2(8) . 1_555 1_555 yes
C(33) C(35) C(36) 113.4(8) . 1_555 1_555 yes
O(8) C(36) C(35) 112.3(8) . 1_555 1_555 yes
O(8) C(36) C(37) 107.1(7) . 1_555 1_555 yes
C(35) C(36) C(37) 111.8(8) . 1_555 1_555 yes
C(36) C(37) C(38) 107.9(7) . 1_555 1_555 yes
C(36) C(37) C(41) 118.8(8) . 1_555 1_555 yes
C(36) C(37) C(42) 107.6(8) . 1_555 1_555 yes
C(38) C(37) C(41) 101.1(7) . 1_555 1_555 yes
C(38) C(37) C(42) 113.4(7) . 1_555 1_555 yes
C(41) C(37) C(42) 108.1(7) . 1_555 1_555 yes
C(32) C(38) C(37) 116.9(8) . 1_555 1_555 yes
C(32) C(38) C(39) 117.6(8) . 1_555 1_555 yes
C(37) C(38) C(39) 103.5(7) . 1_555 1_555 yes
C(38) C(39) C(40) 103.9(7) . 1_555 1_555 yes
C(39) C(40) C(41) 105.4(8) . 1_555 1_555 yes
C(37) C(41) C(40) 104.6(7) . 1_555 1_555 yes
C(37) C(41) C(44) 120.0(8) . 1_555 1_555 yes
C(40) C(41) C(44) 112.3(8) . 1_555 1_555 yes
C(41) C(44) C(45) 114.5(8) . 1_555 1_555 yes
C(41) C(44) C(46) 110.9(8) . 1_555 1_555 yes
C(45) C(44) C(46) 108.9(8) . 1_555 1_555 yes
C(44) C(46) C(47) 113.4(8) . 1_555 1_555 yes
C(46) C(47) C(48) 109.7(8) . 1_555 1_555 yes
O(9) C(48) O(10) 123.3(10) . 1_555 1_555 yes
O(9) C(48) C(47) 123(1) . 1_555 1_555 yes
O(10) C(48) C(47) 112.9(9) . 1_555 1_555 yes
C(50) C(49) C(54) 120.6(10) . 1_555 1_555 yes
C(50) C(49) C(55) 120.9(8) . 1_555 1_555 yes
C(54) C(49) C(55) 118.5(9) . 1_555 1_555 yes
C(49) C(50) C(51) 117.6(10) . 1_555 1_555 yes
C(49) C(50) C(56) 122.0(10) . 1_555 1_555 yes
C(51) C(50) C(56) 120(1) . 1_555 1_555 yes
Cl(1) C(51) C(50) 118.2(9) . 1_555 1_555 yes
Cl(1) C(51) C(52) 120.7(9) . 1_555 1_555 yes
C(50) C(51) C(52) 121(1) . 1_555 1_555 yes
C(51) C(52) C(53) 122(1) . 1_555 1_555 yes
C(52) C(53) C(54) 116.7(9) . 1_555 1_555 yes
C(49) C(54) C(53) 121.9(10) . 1_555 1_555 yes

loop_
_geom_bond_atom_site_label_1
_geom_bond_atom_site_label_2
_geom_bond_distance
_geom_bond_site_symmetry_1
_geom_bond_site_symmetry_2
_geom_bond_publ_flag
Cl(1) C(51) 1.71(1) . . yes
O(1) C(3) 1.46(1) . . yes
O(2) C(7) 1.46(1) . . yes
O(3) C(12) 1.46(1) . . yes
O(4) C(24) 1.21(1) . . yes
O(5) C(24) 1.33(1) . . yes
O(6) C(27) 1.44(1) . . yes
O(7) C(31) 1.46(1) . . yes
O(8) C(36) 1.47(1) . . yes
O(9) C(48) 1.20(1) . . yes
O(10) C(48) 1.34(1) . . yes
C(1) C(2) 1.54(1) . . yes
C(1) C(10) 1.54(1) . . yes
C(2) C(3) 1.50(1) . . yes
C(3) C(4) 1.55(1) . . yes
C(4) C(5) 1.52(1) . . yes
C(5) C(6) 1.55(1) . . yes
C(5) C(10) 1.56(1) . . yes
C(6) C(7) 1.51(1) . . yes
C(7) C(8) 1.52(1) . . yes
C(8) C(9) 1.54(1) . . yes
C(8) C(14) 1.53(1) . . yes
C(9) C(10) 1.55(1) . . yes
C(9) C(11) 1.55(1) . . yes
C(10) C(19) 1.54(1) . . yes
C(11) C(12) 1.53(1) . . yes
C(12) C(13) 1.53(1) . . yes
C(13) C(14) 1.54(1) . . yes
C(13) C(17) 1.56(1) . . yes
C(13) C(18) 1.54(1) . . yes
C(14) C(15) 1.54(1) . . yes
C(15) C(16) 1.54(1) . . yes
C(16) C(17) 1.55(1) . . yes
C(17) C(20) 1.51(1) . . yes
C(20) C(21) 1.54(1) . . yes
C(20) C(22) 1.54(1) . . yes
C(22) C(23) 1.54(1) . . yes
C(23) C(24) 1.49(1) . . yes
C(25) C(26) 1.55(1) . . yes
C(25) C(34) 1.54(1) . . yes
C(26) C(27) 1.48(1) . . yes
C(27) C(28) 1.53(1) . . yes
C(28) C(29) 1.55(1) . . yes
C(29) C(30) 1.56(1) . . yes
C(29) C(34) 1.53(1) . . yes
C(30) C(31) 1.52(1) . . yes
C(31) C(32) 1.50(1) . . yes
C(32) C(33) 1.55(1) . . yes
C(32) C(38) 1.50(1) . . yes
C(33) C(34) 1.54(1) . . yes
C(33) C(35) 1.56(1) . . yes
C(34) C(43) 1.54(1) . . yes
C(35) C(36) 1.50(1) . . yes
C(36) C(37) 1.56(1) . . yes
C(37) C(38) 1.51(1) . . yes
C(37) C(41) 1.55(1) . . yes
C(37) C(42) 1.57(1) . . yes
C(38) C(39) 1.55(1) . . yes
C(39) C(40) 1.56(1) . . yes
C(40) C(41) 1.55(1) . . yes
C(41) C(44) 1.54(1) . . yes
C(44) C(45) 1.55(1) . . yes
C(44) C(46) 1.59(1) . . yes
C(46) C(47) 1.55(1) . . yes
C(47) C(48) 1.49(1) . . yes
C(49) C(50) 1.39(1) . . yes
C(49) C(54) 1.38(1) . . yes
C(49) C(55) 1.66(1) . . yes
C(50) C(51) 1.42(1) . . yes
C(50) C(56) 1.53(1) . . yes
C(51) C(52) 1.38(1) . . yes
C(52) C(53) 1.38(1) . . yes
C(53) C(54) 1.43(1) . . yes

loop_
_geom_contact_atom_site_label_1
_geom_contact_atom_site_label_2
_geom_contact_distance
_geom_contact_site_symmetry_1
_geom_contact_site_symmetry_2
_geom_contact_publ_flag
O(1) O(8) 2.654(9) . 2_749 ?
O(1) O(4) 2.711(10) . 1_556 ?
O(1) C(36) 3.36(1) . 2_749 ?
O(2) C(48) 2.99(1) . 2_849 ?
O(2) O(9) 3.125(9) . 2_849 ?
O(2) C(47) 3.23(1) . 2_849 ?
O(2) C(1) 3.35(1) . 1_655 ?
O(2) O(10) 3.466(9) . 2_849 ?
O(3) O(10) 2.656(9) . 2_849 ?
O(3) O(6) 2.679(10) . 2_748 ?
O(3) O(9) 3.384(10) . 2_849 ?
O(3) C(48) 3.42(1) . 2_849 ?
O(3) C(27) 3.53(1) . 2_748 ?
O(4) O(7) 3.106(9) . 2_848 ?
O(4) C(38) 3.38(1) . 2_848 ?
O(4) O(8) 3.402(9) . 2_848 ?
O(4) C(3) 3.50(1) . 1_554 ?
O(4) C(4) 3.55(1) . 1_554 ?
O(5) O(8) 2.666(9) . 2_848 ?
O(5) O(7) 3.456(9) . 2_848 ?
O(5) C(33) 3.59(1) . 2_848 ?
O(6) O(9) 2.721(10) . 1_554 ?
O(6) C(12) 3.42(1) . 2_758 ?
O(7) C(24) 3.01(1) . 2_858 ?
O(7) C(23) 3.31(1) . 2_858 ?
O(7) C(25) 3.34(1) . 1_655 ?
O(8) C(24) 3.45(1) . 2_858 ?
O(8) C(3) 3.58(1) . 2_759 ?
O(9) C(14) 3.38(1) . 2_859 ?
O(9) C(27) 3.49(1) . 1_556 ?
O(9) C(28) 3.53(1) . 1_556 ?
O(10) C(9) 3.53(1) . 2_859 ?

loop_
_geom_torsion_atom_site_label_1
_geom_torsion_atom_site_label_2
_geom_torsion_atom_site_label_3
_geom_torsion_atom_site_label_4
_geom_torsion
_geom_torsion_site_symmetry_1
_geom_torsion_site_symmetry_2
_geom_torsion_site_symmetry_3
_geom_torsion_site_symmetry_4
_geom_torsion_publ_flag
Cl(1) C(51) C(50) C(49) -177.2(8) 1_555 1_555 1_555 1_555 yes
Cl(1) C(51) C(50) C(56) 2(1) 1_555 1_555 1_555 1_555 yes
Cl(1) C(51) C(52) C(53) 178.3(9) 1_555 1_555 1_555 1_555 yes
O(1) C(3) C(2) C(1) -178.9(7) 1_555 1_555 1_555 1_555 yes
O(1) C(3) C(4) C(5) 177.5(7) 1_555 1_555 1_555 1_555 yes
O(2) C(7) C(6) C(5) -73(1) 1_555 1_555 1_555 1_555 yes
O(2) C(7) C(8) C(9) 70.3(9) 1_555 1_555 1_555 1_555 yes
O(2) C(7) C(8) C(14) -53.6(9) 1_555 1_555 1_555 1_555 yes
O(3) C(12) C(11) C(9) 67.1(9) 1_555 1_555 1_555 1_555 yes
O(3) C(12) C(13) C(14) -65.7(9) 1_555 1_555 1_555 1_555 yes
O(3) C(12) C(13) C(17) 45(1) 1_555 1_555 1_555 1_555 yes
O(3) C(12) C(13) C(18) 170.5(7) 1_555 1_555 1_555 1_555 yes
O(4) C(24) C(23) C(22) -83(1) 1_555 1_555 1_555 1_555 yes
O(5) C(24) C(23) C(22) 97.8(10) 1_555 1_555 1_555 1_555 yes
O(6) C(27) C(26) C(25) -179.1(8) 1_555 1_555 1_555 1_555 yes
O(6) C(27) C(28) C(29) 176.5(7) 1_555 1_555 1_555 1_555 yes
O(7) C(31) C(30) C(29) -75.3(10) 1_555 1_555 1_555 1_555 yes
O(7) C(31) C(32) C(33) 71.3(10) 1_555 1_555 1_555 1_555 yes
O(7) C(31) C(32) C(38) -53.1(10) 1_555 1_555 1_555 1_555 yes
O(8) C(36) C(35) C(33) 66(1) 1_555 1_555 1_555 1_555 yes
O(8) C(36) C(37) C(38) -68.9(9) 1_555 1_555 1_555 1_555 yes
O(8) C(36) C(37) C(41) 45(1) 1_555 1_555 1_555 1_555 yes
O(8) C(36) C(37) C(42) 168.4(7) 1_555 1_555 1_555 1_555 yes
O(9) C(48) C(47) C(46) -75(1) 1_555 1_555 1_555 1_555 yes
O(10) C(48) C(47) C(46) 106.1(10) 1_555 1_555 1_555 1_555 yes
C(1) C(2) C(3) C(4) -56.9(10) 1_555 1_555 1_555 1_555 yes
C(1) C(10) C(5) C(4) 51.4(9) 1_555 1_555 1_555 1_555 yes
C(1) C(10) C(5) C(6) 178.4(7) 1_555 1_555 1_555 1_555 yes
C(1) C(10) C(9) C(8) -178.9(7) 1_555 1_555 1_555 1_555 yes
C(1) C(10) C(9) C(11) 54.4(10) 1_555 1_555 1_555 1_555 yes
C(2) C(1) C(10) C(5) -55.2(10) 1_555 1_555 1_555 1_555 yes
C(2) C(1) C(10) C(9) 64.7(10) 1_555 1_555 1_555 1_555 yes
C(2) C(1) C(10) C(19) -172.5(8) 1_555 1_555 1_555 1_555 yes
C(2) C(3) C(4) C(5) 56(1) 1_555 1_555 1_555 1_555 yes
C(3) C(2) C(1) C(10) 58.9(10) 1_555 1_555 1_555 1_555 yes
C(3) C(4) C(5) C(6) -178.9(8) 1_555 1_555 1_555 1_555 yes
C(3) C(4) C(5) C(10) -53.7(10) 1_555 1_555 1_555 1_555 yes
C(4) C(5) C(6) C(7) 73(1) 1_555 1_555 1_555 1_555 yes
C(4) C(5) C(10) C(9) -70.9(10) 1_555 1_555 1_555 1_555 yes
C(4) C(5) C(10) C(19) 165.3(8) 1_555 1_555 1_555 1_555 yes
C(5) C(6) C(7) C(8) 50(1) 1_555 1_555 1_555 1_555 yes
C(5) C(10) C(9) C(8) -59.8(9) 1_555 1_555 1_555 1_555 yes
C(5) C(10) C(9) C(11) 173.5(7) 1_555 1_555 1_555 1_555 yes
C(6) C(5) C(10) C(9) 56.1(9) 1_555 1_555 1_555 1_555 yes
C(6) C(5) C(10) C(19) -67.7(10) 1_555 1_555 1_555 1_555 yes
C(6) C(7) C(8) C(9) -51.5(10) 1_555 1_555 1_555 1_555 yes
C(6) C(7) C(8) C(14) -175.4(8) 1_555 1_555 1_555 1_555 yes
C(7) C(6) C(5) C(10) -53(1) 1_555 1_555 1_555 1_555 yes
C(7) C(8) C(9) C(10) 57.3(9) 1_555 1_555 1_555 1_555 yes
C(7) C(8) C(9) C(11) -174.2(7) 1_555 1_555 1_555 1_555 yes
C(7) C(8) C(14) C(13) -179.4(7) 1_555 1_555 1_555 1_555 yes
C(7) C(8) C(14) C(15) -54(1) 1_555 1_555 1_555 1_555 yes
C(8) C(9) C(10) C(19) 62.6(10) 1_555 1_555 1_555 1_555 yes
C(8) C(9) C(11) C(12) 51.2(10) 1_555 1_555 1_555 1_555 yes
C(8) C(14) C(13) C(12) -58.2(9) 1_555 1_555 1_555 1_555 yes
C(8) C(14) C(13) C(17) 178.8(7) 1_555 1_555 1_555 1_555 yes
C(8) C(14) C(13) C(18) 61(1) 1_555 1_555 1_555 1_555 yes
C(8) C(14) C(15) C(16) -163.0(8) 1_555 1_555 1_555 1_555 yes
C(9) C(8) C(14) C(13) 56.0(10) 1_555 1_555 1_555 1_555 yes
C(9) C(8) C(14) C(15) -178.6(8) 1_555 1_555 1_555 1_555 yes
C(9) C(11) C(12) C(13) -55.1(10) 1_555 1_555 1_555 1_555 yes
C(10) C(9) C(8) C(14) -178.3(7) 1_555 1_555 1_555 1_555 yes
C(10) C(9) C(11) C(12) 178.0(7) 1_555 1_555 1_555 1_555 yes
C(11) C(9) C(8) C(14) -49.8(9) 1_555 1_555 1_555 1_555 yes
C(11) C(9) C(10) C(19) -64.1(10) 1_555 1_555 1_555 1_555 yes
C(11) C(12) C(13) C(14) 55.7(10) 1_555 1_555 1_555 1_555 yes
C(11) C(12) C(13) C(17) 167.4(8) 1_555 1_555 1_555 1_555 yes
C(11) C(12) C(13) C(18) -68.0(9) 1_555 1_555 1_555 1_555 yes
C(12) C(13) C(14) C(15) 168.9(7) 1_555 1_555 1_555 1_555 yes
C(12) C(13) C(17) C(16) -156.8(8) 1_555 1_555 1_555 1_555 yes
C(12) C(13) C(17) C(20) 77(1) 1_555 1_555 1_555 1_555 yes
C(13) C(14) C(15) C(16) -32.8(9) 1_555 1_555 1_555 1_555 yes
C(13) C(17) C(16) C(15) 21.6(10) 1_555 1_555 1_555 1_555 yes
C(13) C(17) C(20) C(21) -56(1) 1_555 1_555 1_555 1_555 yes
C(13) C(17) C(20) C(22) 176.3(8) 1_555 1_555 1_555 1_555 yes
C(14) C(13) C(17) C(16) -40.8(9) 1_555 1_555 1_555 1_555 yes
C(14) C(13) C(17) C(20) -166.9(8) 1_555 1_555 1_555 1_555 yes
C(14) C(15) C(16) C(17) 6(1) 1_555 1_555 1_555 1_555 yes
C(15) C(14) C(13) C(17) 45.9(8) 1_555 1_555 1_555 1_555 yes
C(15) C(14) C(13) C(18) -71.0(9) 1_555 1_555 1_555 1_555 yes
C(15) C(16) C(17) C(20) 153.0(8) 1_555 1_555 1_555 1_555 yes
C(16) C(17) C(13) C(18) 79.3(9) 1_555 1_555 1_555 1_555 yes
C(16) C(17) C(20) C(21) -178.5(8) 1_555 1_555 1_555 1_555 yes
C(16) C(17) C(20) C(22) 54(1) 1_555 1_555 1_555 1_555 yes
C(17) C(20) C(22) C(23) 56(1) 1_555 1_555 1_555 1_555 yes
C(18) C(13) C(17) C(20) -46(1) 1_555 1_555 1_555 1_555 yes
C(20) C(22) C(23) C(24) 173.1(9) 1_555 1_555 1_555 1_555 yes
C(21) C(20) C(22) C(23) -73(1) 1_555 1_555 1_555 1_555 yes
C(25) C(26) C(27) C(28) -56(1) 1_555 1_555 1_555 1_555 yes
C(25) C(34) C(29) C(28) 51.3(10) 1_555 1_555 1_555 1_555 yes
C(25) C(34) C(29) C(30) 177.1(8) 1_555 1_555 1_555 1_555 yes
C(25) C(34) C(33) C(32) -177.4(8) 1_555 1_555 1_555 1_555 yes
C(25) C(34) C(33) C(35) 52(1) 1_555 1_555 1_555 1_555 yes
C(26) C(25) C(34) C(29) -53.6(10) 1_555 1_555 1_555 1_555 yes
C(26) C(25) C(34) C(33) 67.8(10) 1_555 1_555 1_555 1_555 yes
C(26) C(25) C(34) C(43) -170.9(7) 1_555 1_555 1_555 1_555 yes
C(26) C(27) C(28) C(29) 55(1) 1_555 1_555 1_555 1_555 yes
C(27) C(26) C(25) C(34) 57(1) 1_555 1_555 1_555 1_555 yes
C(27) C(28) C(29) C(30) -179.9(8) 1_555 1_555 1_555 1_555 yes
C(27) C(28) C(29) C(34) -52(1) 1_555 1_555 1_555 1_555 yes
C(28) C(29) C(30) C(31) 78.2(9) 1_555 1_555 1_555 1_555 yes
C(28) C(29) C(34) C(33) -72.2(10) 1_555 1_555 1_555 1_555 yes
C(28) C(29) C(34) C(43) 165.4(8) 1_555 1_555 1_555 1_555 yes
C(29) C(30) C(31) C(32) 47(1) 1_555 1_555 1_555 1_555 yes
C(29) C(34) C(33) C(32) -56.7(10) 1_555 1_555 1_555 1_555 yes
C(29) C(34) C(33) C(35) 173.4(7) 1_555 1_555 1_555 1_555 yes
C(30) C(29) C(34) C(33) 53.6(10) 1_555 1_555 1_555 1_555 yes
C(30) C(29) C(34) C(43) -68.8(10) 1_555 1_555 1_555 1_555 yes
C(30) C(31) C(32) C(33) -48(1) 1_555 1_555 1_555 1_555 yes
C(30) C(31) C(32) C(38) -173.2(8) 1_555 1_555 1_555 1_555 yes
C(31) C(30) C(29) C(34) -49(1) 1_555 1_555 1_555 1_555 yes
C(31) C(32) C(33) C(34) 54(1) 1_555 1_555 1_555 1_555 yes
C(31) C(32) C(33) C(35) -174.3(7) 1_555 1_555 1_555 1_555 yes
C(31) C(32) C(38) C(37) -179.9(7) 1_555 1_555 1_555 1_555 yes
C(31) C(32) C(38) C(39) -55(1) 1_555 1_555 1_555 1_555 yes
C(32) C(33) C(34) C(43) 64(1) 1_555 1_555 1_555 1_555 yes
C(32) C(33) C(35) C(36) 50(1) 1_555 1_555 1_555 1_555 yes
C(32) C(38) C(37) C(36) -56.9(10) 1_555 1_555 1_555 1_555 yes
C(32) C(38) C(37) C(41) 177.6(8) 1_555 1_555 1_555 1_555 yes
C(32) C(38) C(37) C(42) 62(1) 1_555 1_555 1_555 1_555 yes
C(32) C(38) C(39) C(40) -166.8(8) 1_555 1_555 1_555 1_555 yes
C(33) C(32) C(38) C(37) 54(1) 1_555 1_555 1_555 1_555 yes
C(33) C(32) C(38) C(39) 178.7(8) 1_555 1_555 1_555 1_555 yes
C(33) C(35) C(36) C(37) -54(1) 1_555 1_555 1_555 1_555 yes
C(34) C(33) C(32) C(38) -179.6(7) 1_555 1_555 1_555 1_555 yes
C(34) C(33) C(35) C(36) -178.8(8) 1_555 1_555 1_555 1_555 yes
C(35) C(33) C(32) C(38) -48(1) 1_555 1_555 1_555 1_555 yes
C(35) C(33) C(34) C(43) -65(1) 1_555 1_555 1_555 1_555 yes
C(35) C(36) C(37) C(38) 54.6(10) 1_555 1_555 1_555 1_555 yes
C(35) C(36) C(37) C(41) 168.7(8) 1_555 1_555 1_555 1_555 yes
C(35) C(36) C(37) C(42) -68.2(10) 1_555 1_555 1_555 1_555 yes
C(36) C(37) C(38) C(39) 172.1(7) 1_555 1_555 1_555 1_555 yes
C(36) C(37) C(41) C(40) -157.0(8) 1_555 1_555 1_555 1_555 yes
C(36) C(37) C(41) C(44) 75(1) 1_555 1_555 1_555 1_555 yes
C(37) C(38) C(39) C(40) -36.3(9) 1_555 1_555 1_555 1_555 yes
C(37) C(41) C(40) C(39) 16.9(10) 1_555 1_555 1_555 1_555 yes
C(37) C(41) C(44) C(45) -58(1) 1_555 1_555 1_555 1_555 yes
C(37) C(41) C(44) C(46) 177.7(8) 1_555 1_555 1_555 1_555 yes
C(38) C(37) C(41) C(40) -39.2(9) 1_555 1_555 1_555 1_555 yes
C(38) C(37) C(41) C(44) -166.3(8) 1_555 1_555 1_555 1_555 yes
C(38) C(39) C(40) C(41) 11.3(10) 1_555 1_555 1_555 1_555 yes
C(39) C(38) C(37) C(41) 46.7(8) 1_555 1_555 1_555 1_555 yes
C(39) C(38) C(37) C(42) -68.7(9) 1_555 1_555 1_555 1_555 yes
C(39) C(40) C(41) C(44) 148.5(8) 1_555 1_555 1_555 1_555 yes
C(40) C(41) C(37) C(42) 80.1(9) 1_555 1_555 1_555 1_555 yes
C(40) C(41) C(44) C(45) 177.9(8) 1_555 1_555 1_555 1_555 yes
C(40) C(41) C(44) C(46) 54(1) 1_555 1_555 1_555 1_555 yes
C(41) C(44) C(46) C(47) 52(1) 1_555 1_555 1_555 1_555 yes
C(42) C(37) C(41) C(44) -46(1) 1_555 1_555 1_555 1_555 yes
C(44) C(46) C(47) C(48) 172.1(9) 1_555 1_555 1_555 1_555 yes
C(45) C(44) C(46) C(47) -74(1) 1_555 1_555 1_555 1_555 yes
C(49) C(50) C(51) C(52) 0(1) 1_555 1_555 1_555 1_555 yes
C(49) C(54) C(53) C(52) 0(1) 1_555 1_555 1_555 1_555 yes
C(50) C(49) C(54) C(53) 1(1) 1_555 1_555 1_555 1_555 yes
C(50) C(51) C(52) C(53) 1(1) 1_555 1_555 1_555 1_555 yes
C(51) C(50) C(49) C(54) 0(1) 1_555 1_555 1_555 1_555 yes
C(51) C(50) C(49) C(55) -178.7(8) 1_555 1_555 1_555 1_555 yes
C(51) C(52) C(53) C(54) -1(1) 1_555 1_555 1_555 1_555 yes
C(52) C(51) C(50) C(56) 178.5(10) 1_555 1_555 1_555 1_555 yes
C(53) C(54) C(49) C(55) 179.0(8) 1_555 1_555 1_555 1_555 yes
C(54) C(49) C(50) C(56) 180.0(9) 1_555 1_555 1_555 1_555 yes
C(55) C(49) C(50) C(56) 2(1) 1_555 1_555 1_555 1_555 yes

loop_
_cod_related_entry_id
_cod_related_entry_database
_cod_related_entry_code
1 ChemSpider 21197823
